data_1518835
loop_
_publ_author_name
'Xu, Long'
'Solowey, Douglas P.'
'Vicic, David A.'

_publ_section_title
;
 Stepwise Conversion of a Platinum Dimethyl Complex to a
 Perfluorometallacyclobutane Derivative
;
_journal_issue 14
_journal_name_full Organometallics
_journal_page_first 3474
_journal_paper_doi 10.1021/acs.organomet.5b00045
_journal_volume 34
_journal_year 2015
_chemical_formula_sum 'C12 H15 F6 I Pt'
_chemical_formula_weight 595.23
_chemical_name_systematic
;
 ?
;
_space_group_crystal_system monoclinic
_space_group_IT_number 14
_space_group_name_Hall '-P 2yn'
_space_group_name_H-M_alt 'P 1 21/n 1'
_symmetry_space_group_name_Hall '-P 2yn'
_symmetry_space_group_name_H-M 'P 1 21/n 1'
_atom_sites_solution_hydrogens geom
_audit_creation_method SHELXL-2014
_cell_angle_alpha 90
_cell_angle_beta 108.0360(17)
_cell_angle_gamma 90
_cell_formula_units_Z 4
_cell_length_a 11.7580(9)
_cell_length_b 8.4840(7)
_cell_length_c 15.5086(13)
_cell_measurement_temperature 135(2)
_cell_volume 1471.0(2)
_computing_structure_refinement 'SHELXL-2014 (Sheldrick, 2014)'
_diffrn_ambient_temperature 135(2)
_diffrn_measured_fraction_theta_full 0.999
_diffrn_measured_fraction_theta_max 0.902
_diffrn_radiation_type MoK\a
_diffrn_radiation_wavelength 0.71073
_diffrn_reflns_av_R_equivalents 0.0395
_diffrn_reflns_av_unetI/netI 0.0263
_diffrn_reflns_Laue_measured_fraction_full 0.999
_diffrn_reflns_Laue_measured_fraction_max 0.902
_diffrn_reflns_limit_h_max 16
_diffrn_reflns_limit_h_min -16
_diffrn_reflns_limit_k_max 12
_diffrn_reflns_limit_k_min -11
_diffrn_reflns_limit_l_max 21
_diffrn_reflns_limit_l_min -20
_diffrn_reflns_number 23887
_diffrn_reflns_point_group_measured_fraction_full 0.999
_diffrn_reflns_point_group_measured_fraction_max 0.902
_diffrn_reflns_theta_full 25.242
_diffrn_reflns_theta_max 30.677
_diffrn_reflns_theta_min 2.763
_exptl_absorpt_coefficient_mu 11.689
_exptl_absorpt_correction_T_max 0.7461
_exptl_absorpt_correction_T_min 0.4751
_exptl_absorpt_correction_type multi-scan
_exptl_absorpt_process_details Bruker
_exptl_crystal_colour colorless
_exptl_crystal_density_diffrn 2.688
_exptl_crystal_description platelet
_exptl_crystal_F_000 1088
_exptl_crystal_size_max 0.260
_exptl_crystal_size_mid 0.130
_exptl_crystal_size_min 0.010
_refine_diff_density_max 9.815
_refine_diff_density_min -5.012
_refine_diff_density_rms 0.671
_refine_ls_extinction_coef 0.0028(6)
_refine_ls_extinction_expression Fc^*^=kFc[1+0.001xFc^2^\l^3^/sin(2\q)]^-1/4^
_refine_ls_extinction_method SHELXL
_refine_ls_goodness_of_fit_ref 1.138
_refine_ls_hydrogen_treatment constr
_refine_ls_matrix_type full
_refine_ls_number_parameters 183
_refine_ls_number_reflns 4106
_refine_ls_number_restraints 0
_refine_ls_restrained_S_all 1.138
_refine_ls_R_factor_all 0.0862
_refine_ls_R_factor_gt 0.0728
_refine_ls_shift/su_max 0.000
_refine_ls_shift/su_mean 0.000
_refine_ls_structure_factor_coef Fsqd
_refine_ls_weighting_details 'w=1/[\s^2^(Fo^2^)+(0.1589P)^2^+18.2529P] where P=(Fo^2^+2Fc^2^)/3'
_refine_ls_weighting_scheme calc
_refine_ls_wR_factor_gt 0.2102
_refine_ls_wR_factor_ref 0.2387
_reflns_Friedel_coverage 0.000
_reflns_number_gt 3513
_reflns_number_total 4106
_reflns_threshold_expression 'I > 2\s(I)'
_cod_data_source_file om5b00045_si_001.cif
_cod_data_source_block Compound10
_cod_depositor_comments
;
The following automatic conversions were performed:

'_exptl_absorpt_correction_type' value 'Multi-scan' changed to
'multi-scan' according to
/usr/data/users/saulius/crontab/automatic-downloads/rss-feeds/ACS/lib/dictionaries/cif_core.dic
dictionary named 'cif_core.dic' version 2.4.2 from 2011-04-26.

Automatic conversion script
Id: cif_fix_values 3105 2015-03-04 15:46:00Z robertas 

 Adding full bibliography for 1518835--1518839.cif.
;
_cod_database_code 1518835
_shelx_space_group_comment
;
The symmetry employed for this shelxl refinement is uniquely defined
by the following loop, which should always be used as a source of
symmetry information in preference to the above space-group names.
They are only intended as comments.
;
_shelxl_version_number 2014-3

loop_
_space_group_symop_operation_xyz
'x, y, z'
'-x+1/2, y+1/2, -z+1/2'
'-x, -y, -z'
'x-1/2, -y-1/2, z-1/2'

loop_
_atom_site_label
_atom_site_type_symbol
_atom_site_fract_x
_atom_site_fract_y
_atom_site_fract_z
_atom_site_U_iso_or_equiv
_atom_site_adp_type
_atom_site_occupancy
_atom_site_site_symmetry_order
_atom_site_calc_flag
_atom_site_refinement_flags_posn
_atom_site_refinement_flags_adp
Pt1 Pt 0.23669(3) 0.44525(4) 0.45028(3) 0.0293(2) Uani 1 1 d . .
I1 I 0.50787(8) 0.81448(11) 0.79137(5) 0.0451(3) Uani 1 1 d . .
F1 F 0.1495(7) 0.5624(8) 0.5914(5) 0.0403(17) Uani 1 1 d . .
F2 F 0.1798(6) 0.7542(9) 0.5086(5) 0.0401(15) Uani 1 1 d . .
F3 F 0.4113(8) 0.5188(10) 0.6449(6) 0.0501(19) Uani 1 1 d . .
F4 F 0.4102(6) 0.7488(10) 0.5815(4) 0.0390(15) Uani 1 1 d . .
F5 F 0.2964(10) 0.6275(14) 0.7528(6) 0.068(3) Uani 1 1 d . .
F6 F 0.2600(7) 0.8511(11) 0.6837(6) 0.056(2) Uani 1 1 d . .
C1 C 0.2289(10) 0.6109(13) 0.5454(8) 0.034(2) Uani 1 1 d . .
C2 C 0.3432(10) 0.6493(11) 0.6185(7) 0.0287(19) Uani 1 1 d . .
C3 C 0.3374(11) 0.7298(15) 0.7051(8) 0.038(2) Uani 1 1 d . .
C4 C 0.3199(10) 0.6185(14) 0.3870(7) 0.033(2) Uani 1 1 d . .
H4A H 0.4070 0.6076 0.4107 0.050 Uiso 1 1 calc R U
H4B H 0.2968 0.7245 0.4005 0.050 Uiso 1 1 calc R U
H4C H 0.2935 0.6020 0.3212 0.050 Uiso 1 1 calc R U
C5 C 0.1196(12) 0.2566(17) 0.4887(10) 0.044(3) Uani 1 1 d . .
H5A H 0.0625 0.2999 0.5190 0.053 Uiso 1 1 calc R U
C6 C 0.2364(14) 0.2457(17) 0.5450(9) 0.046(3) Uani 1 1 d . .
H6A H 0.2488 0.2775 0.6094 0.055 Uiso 1 1 calc R U
C7 C 0.3279(14) 0.1327(15) 0.5317(13) 0.061(4) Uani 1 1 d . .
H7A H 0.4084 0.1726 0.5658 0.073 Uiso 1 1 calc R U
H7B H 0.3173 0.0300 0.5585 0.073 Uiso 1 1 calc R U
C8 C 0.3241(12) 0.1055(15) 0.4354(12) 0.051(3) Uani 1 1 d . .
H8A H 0.2624 0.0249 0.4084 0.061 Uiso 1 1 calc R U
H8B H 0.4022 0.0624 0.4352 0.061 Uiso 1 1 calc R U
C9 C 0.2968(12) 0.2528(18) 0.3755(10) 0.044(3) Uani 1 1 d . .
H9A H 0.3612 0.2838 0.3492 0.053 Uiso 1 1 calc R U
C10 C 0.1831(13) 0.2976(15) 0.3251(9) 0.044(3) Uani 1 1 d . .
H10A H 0.1796 0.3567 0.2685 0.053 Uiso 1 1 calc R U
C11 C 0.0660(11) 0.2179(18) 0.3222(10) 0.049(3) Uani 1 1 d . .
H11A H 0.0006 0.2960 0.3014 0.059 Uiso 1 1 calc R U
H11B H 0.0500 0.1323 0.2766 0.059 Uiso 1 1 calc R U
C12 C 0.0626(13) 0.1503(16) 0.4102(12) 0.052(3) Uani 1 1 d . .
H12A H 0.1047 0.0476 0.4202 0.062 Uiso 1 1 calc R U
H12B H -0.0216 0.1310 0.4071 0.062 Uiso 1 1 calc R U

loop_
_atom_site_aniso_label
_atom_site_aniso_U_11
_atom_site_aniso_U_22
_atom_site_aniso_U_33
_atom_site_aniso_U_23
_atom_site_aniso_U_13
_atom_site_aniso_U_12
Pt1 0.0291(3) 0.0263(3) 0.0316(3) -0.00277(12) 0.0081(2) 0.00016(12)
I1 0.0426(5) 0.0531(5) 0.0355(4) -0.0096(3) 0.0060(3) -0.0054(3)
F1 0.041(4) 0.045(4) 0.040(4) -0.012(3) 0.019(3) -0.010(3)
F2 0.041(4) 0.030(3) 0.041(3) -0.005(3) 0.001(3) 0.007(3)
F3 0.058(5) 0.036(3) 0.043(4) -0.003(3) -0.004(3) 0.010(4)
F4 0.034(3) 0.049(4) 0.032(3) -0.006(3) 0.008(3) -0.014(3)
F5 0.087(7) 0.083(7) 0.040(4) -0.014(4) 0.030(5) -0.049(6)
F6 0.042(4) 0.059(5) 0.062(5) -0.027(4) 0.007(4) 0.004(4)
C1 0.031(5) 0.028(5) 0.042(6) -0.004(4) 0.008(4) 0.005(4)
C2 0.043(5) 0.021(4) 0.026(4) -0.004(3) 0.016(4) 0.002(4)
C3 0.046(6) 0.039(5) 0.032(5) -0.009(4) 0.017(5) -0.009(5)
C4 0.034(5) 0.037(5) 0.030(5) 0.006(4) 0.011(4) 0.005(4)
C5 0.041(6) 0.040(6) 0.055(7) -0.003(6) 0.021(5) 0.001(5)
C6 0.063(8) 0.035(6) 0.041(6) 0.010(5) 0.017(6) -0.008(6)
C7 0.048(7) 0.024(5) 0.097(12) 0.008(7) 0.000(8) 0.001(5)
C8 0.037(6) 0.029(6) 0.085(10) -0.010(6) 0.019(6) 0.010(5)
C9 0.041(6) 0.048(7) 0.052(7) -0.021(6) 0.026(5) 0.001(5)
C10 0.052(7) 0.040(6) 0.039(6) -0.015(5) 0.012(5) -0.003(5)
C11 0.035(6) 0.055(8) 0.053(7) -0.027(6) 0.007(5) -0.002(5)
C12 0.041(6) 0.036(6) 0.078(10) -0.019(6) 0.019(6) -0.006(5)

loop_
_atom_type_symbol
_atom_type_description
_atom_type_scat_dispersion_real
_atom_type_scat_dispersion_imag
_atom_type_scat_source
C C 0.0033 0.0016 'International Tables Vol C Tables 4.2.6.8 and 6.1.1.4'
H H 0.0000 0.0000 'International Tables Vol C Tables 4.2.6.8 and 6.1.1.4'
F F 0.0171 0.0103 'International Tables Vol C Tables 4.2.6.8 and 6.1.1.4'
I I -0.4742 1.8119 'International Tables Vol C Tables 4.2.6.8 and 6.1.1.4'
Pt Pt -1.7033 8.3905 'International Tables Vol C Tables 4.2.6.8 and 6.1.1.4'

loop_
_geom_angle_atom_site_label_1
_geom_angle_atom_site_label_2
_geom_angle_atom_site_label_3
_geom_angle
C1 Pt1 C4 89.3(5)
C1 Pt1 C10 160.6(5)
C4 Pt1 C10 91.9(5)
C1 Pt1 C9 163.5(5)
C4 Pt1 C9 90.1(5)
C10 Pt1 C9 35.9(5)
C1 Pt1 C6 92.1(5)
C4 Pt1 C6 154.6(5)
C10 Pt1 C6 95.1(5)
C9 Pt1 C6 81.6(6)
C1 Pt1 C5 97.2(5)
C4 Pt1 C5 168.3(5)
C10 Pt1 C5 78.8(5)
C9 Pt1 C5 86.4(5)
C6 Pt1 C5 35.4(5)
F2 C1 F1 102.0(8)
F2 C1 C2 106.3(9)
F1 C1 C2 105.2(9)
F2 C1 Pt1 114.0(8)
F1 C1 Pt1 110.4(7)
C2 C1 Pt1 117.5(7)
F3 C2 F4 105.2(9)
F3 C2 C1 111.0(8)
F4 C2 C1 108.1(9)
F3 C2 C3 106.4(9)
F4 C2 C3 106.0(8)
C1 C2 C3 119.2(9)
F5 C3 F6 107.6(11)
F5 C3 C2 108.8(10)
F6 C3 C2 109.6(10)
F5 C3 I1 107.5(8)
F6 C3 I1 109.0(8)
C2 C3 I1 114.1(8)
C6 C5 C12 125.4(13)
C6 C5 Pt1 69.8(7)
C12 C5 Pt1 111.1(9)
C5 C6 C7 124.7(14)
C5 C6 Pt1 74.8(8)
C7 C6 Pt1 104.2(9)
C8 C7 C6 115.7(12)
C7 C8 C9 114.5(10)
C10 C9 C8 123.6(13)
C10 C9 Pt1 71.7(7)
C8 C9 Pt1 108.8(9)
C9 C10 C11 127.2(14)
C9 C10 Pt1 72.4(7)
C11 C10 Pt1 106.5(8)
C12 C11 C10 115.1(12)
C11 C12 C5 112.4(12)

loop_
_geom_bond_atom_site_label_1
_geom_bond_atom_site_label_2
_geom_bond_distance
Pt1 C1 2.060(11)
Pt1 C4 2.162(11)
Pt1 C10 2.232(12)
Pt1 C9 2.240(11)
Pt1 C6 2.243(12)
Pt1 C5 2.307(13)
I1 C3 2.159(12)
F1 C1 1.400(14)
F2 C1 1.391(13)
F3 C2 1.354(13)
F4 C2 1.393(12)
F5 C3 1.325(14)
F6 C3 1.346(16)
C1 C2 1.501(16)
C2 C3 1.526(14)
C5 C6 1.38(2)
C5 C12 1.497(19)
C6 C7 1.50(2)
C7 C8 1.50(3)
C8 C9 1.53(2)
C9 C10 1.38(2)
C10 C11 1.522(19)
C11 C12 1.49(2)
